data_7106382
loop_
_publ_author_name
'Xiang Zhao'
'Tao Wu'
'Shou-Tian Zheng'
'Le Wang'
'Xianhui Bu'
'Pingyun Feng'

_publ_section_title
;
 A zeolitic porous lithium - organic framework constructed from cubane
 clusters
;
_journal_name_full Chem.Commun.
_journal_page_first 5536
_journal_paper_doi 10.1039/c1cc11245g
_journal_volume 47
_journal_year 2011
_chemical_formula_sum 'C20 H16 Li4 N4 O5'
_chemical_formula_weight 105.03
_chemical_name_systematic tetrakis(m3-4-hydroxypyridine)-tetra-lithium
_space_group_IT_number 112
_symmetry_cell_setting tetragonal
_symmetry_space_group_name_Hall 'P -4 2c'
_symmetry_space_group_name_H-M 'P -4 2 c'
_atom_sites_solution_hydrogens geom
_atom_sites_solution_primary direct
_atom_sites_solution_secondary difmap
_audit_creation_method SHELXL-97
_cell_angle_alpha 90.00
_cell_angle_beta 90.00
_cell_angle_gamma 90.00
_cell_formula_units_Z 2
_cell_length_a 10.9909(10)
_cell_length_b 10.9909(10)
_cell_length_c 10.991
_cell_measurement_temperature 100(2)
_cell_volume 1327.71(17)
_computing_structure_refinement 'SHELXL-97 (Sheldrick, 1997)'
_computing_structure_solution 'SHELXS-97 (Sheldrick, 1990)'
_diffrn_ambient_temperature 100(2)
_diffrn_measured_fraction_theta_full 0.997
_diffrn_measured_fraction_theta_max 0.997
_diffrn_radiation_monochromator graphite
_diffrn_radiation_source 'fine-focus sealed tube'
_diffrn_radiation_type MoK\a
_diffrn_radiation_wavelength 0.71073
_diffrn_reflns_av_R_equivalents 0.0628
_diffrn_reflns_av_sigmaI/netI 0.0619
_diffrn_reflns_limit_h_max 9
_diffrn_reflns_limit_h_min -10
_diffrn_reflns_limit_k_max 10
_diffrn_reflns_limit_k_min -10
_diffrn_reflns_limit_l_max 10
_diffrn_reflns_limit_l_min -8
_diffrn_reflns_number 2848
_diffrn_reflns_theta_full 19.82
_diffrn_reflns_theta_max 19.82
_diffrn_reflns_theta_min 1.85
_exptl_absorpt_coefficient_mu 0.074
_exptl_crystal_density_diffrn 1.051
_exptl_crystal_density_method 'not measured'
_exptl_crystal_F_000 432
_exptl_crystal_size_max 0.51
_exptl_crystal_size_mid 0.47
_exptl_crystal_size_min 0.40
_refine_diff_density_max 0.262
_refine_diff_density_min -0.226
_refine_diff_density_rms 0.061
_refine_ls_abs_structure_details 'Flack H D (1983), Acta Cryst. A39, 876-881'
_refine_ls_abs_structure_Flack 0(8)
_refine_ls_extinction_coef 0.018(3)
_refine_ls_extinction_expression Fc^*^=kFc[1+0.001xFc^2^\l^3^/sin(2\q)]^-1/4^
_refine_ls_extinction_method SHELXL
_refine_ls_goodness_of_fit_ref 1.176
_refine_ls_hydrogen_treatment mixed
_refine_ls_matrix_type full
_refine_ls_number_parameters 76
_refine_ls_number_reflns 611
_refine_ls_number_restraints 0
_refine_ls_restrained_S_all 1.176
_refine_ls_R_factor_all 0.1059
_refine_ls_R_factor_gt 0.0942
_refine_ls_shift/su_max 0.000
_refine_ls_shift/su_mean 0.000
_refine_ls_structure_factor_coef Fsqd
_refine_ls_weighting_details 'calc w=1/[\s^2^(Fo^2^)+(0.0000P)^2^+7.2470P] where P=(Fo^2^+2Fc^2^)/3'
_refine_ls_weighting_scheme calc
_refine_ls_wR_factor_gt 0.1859
_refine_ls_wR_factor_ref 0.1908
_reflns_number_gt 536
_reflns_number_total 611
_reflns_threshold_expression >2sigma(I)
_cod_data_source_file c1cc11245g.txt
_cod_data_source_block Li-Cubane-1
_cod_original_cell_volume 1327.70(17)
_cod_original_sg_symbol_H-M P-42c
_cod_database_code 7106382

loop_
_symmetry_equiv_pos_as_xyz
'x, y, z'
'-x, -y, z'
'y, -x, -z'
'-y, x, -z'
'-x, y, -z+1/2'
'x, -y, -z+1/2'
'-y, -x, z+1/2'
'y, x, z+1/2'

loop_
_atom_site_label
_atom_site_type_symbol
_atom_site_fract_x
_atom_site_fract_y
_atom_site_fract_z
_atom_site_U_iso_or_equiv
_atom_site_adp_type
_atom_site_occupancy
_atom_site_symmetry_multiplicity
_atom_site_calc_flag
_atom_site_refinement_flags
_atom_site_disorder_assembly
_atom_site_disorder_group
O1 O 0.9037(6) 0.4106(6) 0.1586(5) 0.030(2) Uani 1 1 d . . .
N1 N 0.7012(7) 0.1808(8) -0.0616(7) 0.037(3) Uani 1 1 d . . .
C2 C 0.7845(13) 0.3766(10) -0.0150(11) 0.085(5) Uani 1 1 d . . .
H2 H 0.7934 0.4568 -0.0403 0.103 Uiso 1 1 calc R . .
C5 C 0.8271(12) 0.2167(9) 0.1082(10) 0.070(5) Uani 1 1 d . . .
H5 H 0.8677 0.1813 0.1734 0.084 Uiso 1 1 calc R . .
C3 C 0.7178(14) 0.2975(11) -0.0817(13) 0.114(7) Uani 1 1 d . . .
H3 H 0.6791 0.3296 -0.1497 0.136 Uiso 1 1 calc R . .
C4 C 0.7577(11) 0.1462(9) 0.0341(11) 0.061(4) Uani 1 1 d . . .
H4 H 0.7505 0.0645 0.0550 0.073 Uiso 1 1 calc R . .
C1 C 0.8379(8) 0.3380(8) 0.0884(8) 0.026(3) Uani 1 1 d . . .
Li1 Li 1.0816(14) 0.4108(13) 0.1636(13) 0.028(4) Uani 1 1 d . . .
O2 O 0.0000 0.5000 0.7500 0.169(16) Uiso 0.60 4 d SP . .
O3 O 0.5000 0.5000 0.7500 0.15(2) Uiso 0.40 4 d SP . .

loop_
_atom_site_aniso_label
_atom_site_aniso_U_11
_atom_site_aniso_U_22
_atom_site_aniso_U_33
_atom_site_aniso_U_23
_atom_site_aniso_U_13
_atom_site_aniso_U_12
O1 0.030(4) 0.024(4) 0.035(4) -0.003(4) -0.007(4) -0.002(4)
N1 0.037(5) 0.039(6) 0.034(5) 0.000(5) -0.023(5) 0.002(4)
C2 0.154(14) 0.036(8) 0.067(9) 0.012(7) -0.098(10) -0.009(8)
C5 0.128(12) 0.024(7) 0.058(8) 0.002(7) -0.067(8) -0.032(7)
C3 0.182(17) 0.026(8) 0.133(14) -0.008(8) -0.128(13) -0.024(8)
C4 0.103(11) 0.020(7) 0.060(8) -0.001(7) -0.024(9) -0.017(7)
C1 0.022(6) 0.022(7) 0.034(6) -0.012(6) -0.005(6) -0.009(5)
Li1 0.030(9) 0.022(9) 0.033(8) 0.004(9) 0.013(9) -0.003(9)

loop_
_atom_type_symbol
_atom_type_description
_atom_type_scat_dispersion_real
_atom_type_scat_dispersion_imag
_atom_type_scat_source
C C 0.0033 0.0016 'International Tables Vol C Tables 4.2.6.8 and 6.1.1.4'
H H 0.0000 0.0000 'International Tables Vol C Tables 4.2.6.8 and 6.1.1.4'
Li Li -0.0003 0.0001 'International Tables Vol C Tables 4.2.6.8 and 6.1.1.4'
N N 0.0061 0.0033 'International Tables Vol C Tables 4.2.6.8 and 6.1.1.4'
O O 0.0106 0.0060 'International Tables Vol C Tables 4.2.6.8 and 6.1.1.4'

loop_
_geom_angle_atom_site_label_1
_geom_angle_atom_site_label_2
_geom_angle_atom_site_label_3
_geom_angle
_geom_angle_site_symmetry_1
_geom_angle_site_symmetry_3
_geom_angle_publ_flag
C1 O1 Li1 124.2(7) . . ?
C1 O1 Li1 128.8(7) . 5_755 ?
Li1 O1 Li1 83.6(7) . 5_755 ?
C1 O1 Li1 131.4(7) . 2_765 ?
Li1 O1 Li1 85.2(7) . 2_765 ?
Li1 O1 Li1 87.9(7) 5_755 2_765 ?
C4 N1 C3 111.1(9) . . ?
C4 N1 Li1 126.9(8) . 4_645 ?
C3 N1 Li1 121.7(9) . 4_645 ?
C1 C2 C3 119.4(10) . . ?
C1 C5 C4 121.0(10) . . ?
N1 C3 C2 127.7(12) . . ?
N1 C4 C5 126.5(10) . . ?
O1 C1 C2 122.7(9) . . ?
O1 C1 C5 123.1(9) . . ?
C2 C1 C5 113.9(9) . . ?
O1 Li1 O1 96.4(7) . 5_755 ?
O1 Li1 O1 94.7(7) . 2_765 ?
O1 Li1 O1 91.3(7) 5_755 2_765 ?
O1 Li1 N1 122.0(9) . 3_665 ?
O1 Li1 N1 121.0(8) 5_755 3_665 ?
O1 Li1 N1 123.8(8) 2_765 3_665 ?
O1 Li1 Li1 48.2(5) . 5_755 ?
O1 Li1 Li1 48.1(5) 5_755 5_755 ?
O1 Li1 Li1 94.4(5) 2_765 5_755 ?
N1 Li1 Li1 141.8(5) 3_665 5_755 ?
O1 Li1 Li1 47.6(5) . 2_765 ?
O1 Li1 Li1 93.2(5) 5_755 2_765 ?
O1 Li1 Li1 47.2(5) 2_765 2_765 ?
N1 Li1 Li1 145.7(5) 3_665 2_765 ?
Li1 Li1 Li1 62.4(7) 5_755 2_765 ?
O1 Li1 Li1 91.2(5) . 6_565 ?
O1 Li1 Li1 46.2(5) 5_755 6_565 ?
O1 Li1 Li1 45.9(5) 2_765 6_565 ?
N1 Li1 Li1 146.8(5) 3_665 6_565 ?
Li1 Li1 Li1 59.6(6) 5_755 6_565 ?
Li1 Li1 Li1 58.0(6) 2_765 6_565 ?

loop_
_geom_bond_atom_site_label_1
_geom_bond_atom_site_label_2
_geom_bond_distance
_geom_bond_site_symmetry_2
_geom_bond_publ_flag
O1 C1 1.324(9) . ?
O1 Li1 1.957(16) . ?
O1 Li1 1.960(14) 5_755 ?
O1 Li1 1.970(15) 2_765 ?
N1 C4 1.279(12) . ?
N1 C3 1.315(13) . ?
N1 Li1 1.990(15) 4_645 ?
C2 C1 1.347(12) . ?
C2 C3 1.352(14) . ?
C5 C1 1.356(12) . ?
C5 C4 1.359(13) . ?
Li1 O1 1.960(14) 5_755 ?
Li1 O1 1.970(15) 2_765 ?
Li1 N1 1.990(15) 3_665 ?
Li1 Li1 2.61(3) 5_755 ?
Li1 Li1 2.66(3) 2_765 ?
Li1 Li1 2.73(3) 6_565 ?
